data_1572222
loop_
_publ_author_name
'Pei, Shao-Min'
'Zhang, Ming-Shu'
'Wu, Fan'
'Guo, Yan'
'Jiang, Xiao-Ming'
'Liu, Bin-Wen'
'Guo, Guo-Cong'

_publ_section_title
;
 Salt-inclusion chalcogenides with d-orbital components: unveiling
 remarkable nonlinear optical properties and dual-band photoluminescence.
;
_journal_issue 34
_journal_name_full 'Chemical science'
_journal_page_first 13753
_journal_page_last 13759
_journal_paper_doi 10.1039/d4sc04018j
_journal_volume 15
_journal_year 2024
_chemical_formula_moiety K4HgGa9S16Cl
_chemical_formula_sum 'Cl Ga9 Hg K4 S16'
_chemical_formula_weight 1532.88
_chemical_melting_point ?
_chemical_name_common K4HgGa9S16Cl
_space_group_crystal_system triclinic
_space_group_IT_number 1
_space_group_name_Hall 'P 1'
_space_group_name_H-M_alt 'P 1'
_audit_creation_method SHELXL-2013
_audit_update_record
;
2024-01-18 deposited with the CCDC.	2024-07-19 downloaded from the CCDC.
;
_cell_angle_alpha 68.220(4)
_cell_angle_beta 74.878(3)
_cell_angle_gamma 84.986(3)
_cell_formula_units_Z 1
_cell_length_a 8.4316(3)
_cell_length_b 9.8787(4)
_cell_length_c 9.8986(4)
_cell_measurement_reflns_used 5965
_cell_measurement_temperature 293(2)
_cell_measurement_theta_max 29.1080
_cell_measurement_theta_min 2.2110
_cell_volume 739.08(5)
_computing_cell_refinement 'CrysAlisPro 1.171.39.23b (Rigaku OD, 2015)'
_computing_data_collection 'CrysAlisPro 1.171.39.23b (Rigaku OD, 2015)'
_computing_data_reduction 'CrysAlisPro 1.171.39.23b (Rigaku OD, 2015)'
_computing_publication_material 'SHELXL-2013 (Sheldrick, 2013)'
_computing_structure_refinement 'SHELXL-2013 (Sheldrick, 2013)'
_computing_structure_solution 'SHELXL-2013 (Sheldrick, 2013)'
_diffrn_ambient_temperature 293(2)
_diffrn_detector_area_resol_mean 10.0000
_diffrn_measured_fraction_theta_full 1.000
_diffrn_measured_fraction_theta_max 0.999
_diffrn_measurement_device_type 'Rigaku Pilatus CCD'
_diffrn_measurement_method CCD_Profile_fitting
_diffrn_radiation_type MoK\a
_diffrn_radiation_wavelength 0.71073
_diffrn_reflns_av_R_equivalents 0.0508
_diffrn_reflns_av_unetI/netI 0.0673
_diffrn_reflns_Laue_measured_fraction_full 1.000
_diffrn_reflns_Laue_measured_fraction_max 0.999
_diffrn_reflns_limit_h_max 10
_diffrn_reflns_limit_h_min -10
_diffrn_reflns_limit_k_max 11
_diffrn_reflns_limit_k_min -11
_diffrn_reflns_limit_l_max 11
_diffrn_reflns_limit_l_min -11
_diffrn_reflns_number 6925
_diffrn_reflns_point_group_measured_fraction_full 1.000
_diffrn_reflns_point_group_measured_fraction_max 0.999
_diffrn_reflns_theta_full 25.242
_diffrn_reflns_theta_max 25.495
_diffrn_reflns_theta_min 2.220
_exptl_absorpt_coefficient_mu 15.017
_exptl_absorpt_correction_T_max 1.00000
_exptl_absorpt_correction_T_min 0.08103
_exptl_absorpt_correction_type multi-scan
_exptl_absorpt_process_details SADABS
_exptl_crystal_colour colorless
_exptl_crystal_density_diffrn 3.444
_exptl_crystal_density_meas ?
_exptl_crystal_density_method 'not measured'
_exptl_crystal_description block
_exptl_crystal_F_000 708
_exptl_crystal_size_max 0.146
_exptl_crystal_size_mid 0.132
_exptl_crystal_size_min 0.111
_refine_diff_density_max 4.871
_refine_diff_density_min -1.655
_refine_diff_density_rms 0.388
_refine_ls_abs_structure_details
;
 Refined as an inversion twin.
;
_refine_ls_abs_structure_Flack 0.980(9)
_refine_ls_extinction_method none
_refine_ls_goodness_of_fit_ref 1.000
_refine_ls_hydrogen_treatment undef
_refine_ls_matrix_type full
_refine_ls_number_parameters 281
_refine_ls_number_reflns 4278
_refine_ls_number_restraints 3
_refine_ls_restrained_S_all 0.999
_refine_ls_R_factor_all 0.0541
_refine_ls_R_factor_gt 0.0486
_refine_ls_shift/su_max 0.009
_refine_ls_shift/su_mean 0.001
_refine_ls_structure_factor_coef Fsqd
_refine_ls_weighting_details
;
 w=1/[\s^2^(Fo^2^)+(0.0640P)^2^]
 where P=(Fo^2^+2Fc^2^)/3
;
_refine_ls_weighting_scheme calc
_refine_ls_wR_factor_gt 0.1129
_refine_ls_wR_factor_ref 0.1154
_reflns_Friedel_coverage 1.000
_reflns_Friedel_fraction_full 1.000
_reflns_Friedel_fraction_max 0.999
_reflns_number_gt 3736
_reflns_number_total 4278
_reflns_threshold_expression 'I > 2\s(I)'
_cod_data_source_file d4sc04018j2.cif
_cod_data_source_block K4HgGa9S16Cl_CCDC1
_cod_depositor_comments
;
The following automatic conversions were performed:

data item '_chemical_melting_point' value 'not measured' was changed
to '?' -- the value is undefined or not given.

data item '_exptl_crystal_density_meas' value 'not measured' was
changed to '?' -- the value is perceived as not measured.

Automatic conversion script
Id: cif_fix_values 8170 2020-07-09 18:12:32Z antanas 

 Adding full bibliography for 1572221--1572222.cif.
;
_cod_database_code 1572222
_shelx_space_group_comment
;
The symmetry employed for this shelxl refinement is uniquely defined
by the following loop, which should always be used as a source of
symmetry information in preference to the above space-group names.
They are only intended as comments.
;
_shelxl_version_number 2013-2

loop_
_space_group_symop_operation_xyz
'x, y, z'

loop_
_atom_site_label
_atom_site_type_symbol
_atom_site_fract_x
_atom_site_fract_y
_atom_site_fract_z
_atom_site_U_iso_or_equiv
_atom_site_adp_type
_atom_site_occupancy
_atom_site_site_symmetry_order
_atom_site_calc_flag
_atom_site_refinement_flags_posn
_atom_site_refinement_flags_adp
_atom_site_refinement_flags_occupancy
_atom_site_disorder_assembly
_atom_site_disorder_group
K1 K 0.1366(7) 0.1339(5) 0.4020(6) 0.0399(13) Uani 1 1 d . . . . .
K2 K 1.0001(7) 0.9988(5) 0.9993(6) 0.0421(13) Uani 1 1 d . . . . .
K3 K 0.7880(8) 0.4304(6) 0.0951(6) 0.0499(15) Uani 1 1 d . . . . .
K4 K 0.3678(7) 0.3580(6) 0.9275(6) 0.0452(14) Uani 1 1 d . . . . .
Hg1 Hg 0.28466(9) 0.69886(7) 0.54766(8) 0.0242(3) Uani 1 1 d . . . . .
Ga1 Ga 0.9849(4) 0.3968(3) 0.6432(3) 0.0134(5) Uani 1 1 d . . . . .
Ga2 Ga 0.3997(3) 0.7949(3) 0.8510(3) 0.0141(5) Uani 1 1 d . . . . .
Ga3 Ga 0.8219(3) 0.7519(3) 0.6932(3) 0.0143(5) Uani 1 1 d . . . . .
Ga4 Ga 0.5848(3) 0.9988(2) 0.4378(2) 0.0141(6) Uani 1 1 d . . . . .
Ga5 Ga 0.7383(3) 0.6530(2) 0.3841(3) 0.0164(5) Uani 1 1 d . . . . .
Ga6 Ga 0.7028(3) 0.0975(2) 0.7310(2) 0.0109(5) Uani 1 1 d . . . . .
Ga7 Ga 0.4260(3) 0.3551(2) 0.4886(3) 0.0174(5) Uani 1 1 d . . . . .
Ga8 Ga 0.2072(3) 0.6043(2) 0.2300(2) 0.0159(6) Uani 1 1 d . . . . .
Ga9 Ga 0.5045(3) 0.8947(2) 0.1475(3) 0.0142(5) Uani 1 1 d . . . . .
S1 S 0.7597(7) 0.2715(5) 0.8064(6) 0.0185(11) Uani 1 1 d . . . . .
S2 S 0.5212(6) 0.5212(5) 0.5632(6) 0.0191(11) Uani 1 1 d . . . . .
S3 S 0.9577(6) 0.4922(5) 0.3951(5) 0.0150(10) Uani 1 1 d . . . . .
S4 S 0.4581(6) 0.9947(5) 0.9049(5) 0.0156(10) Uani 1 1 d . . . . .
S5 S 0.5387(7) 0.0881(5) 0.2084(6) 0.0221(12) Uani 1 1 d . . . . .
S6 S 0.3496(6) 0.9056(5) 0.6154(5) 0.0152(10) Uani 1 1 d . . . . .
S7 S 0.6518(6) 0.1953(5) 0.4885(5) 0.0133(10) Uani 1 1 d . . . . .
S8 S 0.5981(6) 0.6307(5) 0.8546(6) 0.0192(11) Uani 1 1 d . . . . .
S9 S 0.8066(6) 0.8437(5) 0.4424(5) 0.0153(10) Uani 1 1 d . . . . .
S10 S 0.0223(6) 0.5777(5) 0.7260(5) 0.0184(11) Uani 1 1 d . . . . .
S11 S 0.7194(7) 0.7411(6) 0.1477(6) 0.0231(11) Uani 1 1 d . . . . .
S12 S 0.2453(6) 0.8050(5) 0.2829(5) 0.0181(11) Uani 1 1 d . . . . .
S13 S 0.2027(7) 0.2482(5) 0.6676(6) 0.0210(11) Uani 1 1 d . . . . .
S14 S 0.1629(7) 0.6838(5) 0.9998(6) 0.0178(10) Uani 1 1 d . . . . .
S15 S 0.9136(7) 0.9433(5) 0.7221(6) 0.0226(11) Uani 1 1 d . . . . .
S16 S 0.3944(7) 0.4260(6) 0.2550(6) 0.0214(11) Uani 1 1 d . . . . .
Cl1 Cl 0.0526(8) 0.2200(6) 0.1168(7) 0.0345(12) Uani 1 1 d . . . . .

loop_
_atom_site_aniso_label
_atom_site_aniso_U_11
_atom_site_aniso_U_22
_atom_site_aniso_U_33
_atom_site_aniso_U_23
_atom_site_aniso_U_13
_atom_site_aniso_U_12
K1 0.042(4) 0.040(3) 0.031(3) -0.006(2) -0.008(3) -0.003(2)
K2 0.046(3) 0.030(3) 0.054(3) -0.015(2) -0.018(3) 0.000(2)
K3 0.048(4) 0.047(3) 0.045(3) -0.013(3) -0.009(3) 0.023(3)
K4 0.039(4) 0.042(3) 0.048(3) -0.015(2) 0.004(3) -0.010(3)
Hg1 0.0210(5) 0.0235(4) 0.0282(5) -0.0111(3) -0.0027(4) -0.0017(3)
Ga1 0.0115(12) 0.0097(9) 0.0181(11) -0.0050(8) -0.0025(9) 0.0017(8)
Ga2 0.0142(13) 0.0118(10) 0.0158(11) -0.0055(8) -0.0030(10) 0.0019(9)
Ga3 0.0133(13) 0.0116(10) 0.0188(11) -0.0064(8) -0.0047(10) 0.0026(9)
Ga4 0.0131(14) 0.0135(11) 0.0164(13) -0.0062(9) -0.0043(11) 0.0013(9)
Ga5 0.0130(13) 0.0165(11) 0.0192(11) -0.0064(9) -0.0038(10) 0.0025(9)
Ga6 0.0109(12) 0.0082(11) 0.0159(12) -0.0053(9) -0.0064(10) 0.0024(9)
Ga7 0.0150(12) 0.0159(11) 0.0208(11) -0.0065(9) -0.0048(10) 0.0031(9)
Ga8 0.0145(13) 0.0149(12) 0.0173(12) -0.0047(9) -0.0044(10) 0.0015(9)
Ga9 0.0144(11) 0.0143(9) 0.0159(10) -0.0066(8) -0.0062(9) 0.0018(8)
S1 0.018(3) 0.016(2) 0.021(3) -0.0071(19) -0.001(2) -0.005(2)
S2 0.016(3) 0.015(2) 0.026(3) -0.008(2) -0.005(2) 0.005(2)
S3 0.013(3) 0.015(2) 0.017(2) -0.0063(19) -0.004(2) 0.0033(19)
S4 0.019(3) 0.011(2) 0.015(2) -0.0029(18) -0.005(2) 0.001(2)
S5 0.025(3) 0.018(2) 0.023(3) -0.004(2) -0.010(2) -0.002(2)
S6 0.014(3) 0.013(2) 0.017(2) -0.0020(18) -0.005(2) -0.0013(19)
S7 0.011(3) 0.009(2) 0.019(3) -0.0050(18) -0.005(2) 0.0030(18)
S8 0.015(3) 0.017(2) 0.024(3) -0.005(2) -0.005(2) 0.002(2)
S9 0.013(2) 0.013(2) 0.019(2) -0.0058(17) -0.003(2) 0.0027(18)
S10 0.014(3) 0.018(2) 0.020(3) -0.0061(19) -0.001(2) -0.001(2)
S11 0.020(3) 0.028(3) 0.022(3) -0.010(2) -0.007(2) 0.008(2)
S12 0.014(3) 0.019(2) 0.021(3) -0.009(2) -0.002(2) -0.002(2)
S13 0.015(3) 0.018(2) 0.025(3) -0.0049(19) -0.002(2) 0.007(2)
S14 0.015(3) 0.023(2) 0.016(2) -0.0052(18) -0.005(2) -0.003(2)
S15 0.017(3) 0.016(2) 0.034(3) -0.010(2) -0.005(2) 0.002(2)
S16 0.016(3) 0.025(2) 0.022(3) -0.009(2) -0.006(2) 0.008(2)
Cl1 0.031(3) 0.032(3) 0.042(3) -0.016(2) -0.011(3) 0.004(2)

loop_
_atom_type_symbol
_atom_type_description
_atom_type_scat_dispersion_real
_atom_type_scat_dispersion_imag
_atom_type_scat_source
S S 0.1246 0.1234 'International Tables Vol C Tables 4.2.6.8 and 6.1.1.4'
Cl Cl 0.1484 0.1585 'International Tables Vol C Tables 4.2.6.8 and 6.1.1.4'
K K 0.2009 0.2494 'International Tables Vol C Tables 4.2.6.8 and 6.1.1.4'
Ga Ga 0.2307 1.6083 'International Tables Vol C Tables 4.2.6.8 and 6.1.1.4'
Hg Hg -2.3894 9.2266 'International Tables Vol C Tables 4.2.6.8 and 6.1.1.4'

loop_
_geom_angle_atom_site_label_1
_geom_angle_atom_site_label_2
_geom_angle_atom_site_label_3
_geom_angle
_geom_angle_site_symmetry_1
_geom_angle_site_symmetry_3
_geom_angle_publ_flag
Cl1 K1 S15 126.3(2) . 1_445 ?
Cl1 K1 S6 143.9(2) . 1_545 ?
S15 K1 S6 67.52(17) 1_445 1_545 ?
Cl1 K1 S16 88.88(19) . . ?
S15 K1 S16 137.9(2) 1_445 . ?
S6 K1 S16 98.66(18) 1_545 . ?
Cl1 K1 S13 145.8(2) . . ?
S15 K1 S13 70.98(16) 1_445 . ?
S6 K1 S13 67.05(15) 1_545 . ?
S16 K1 S13 67.12(15) . . ?
Cl1 K1 S5 86.5(2) . . ?
S15 K1 S5 132.1(2) 1_445 . ?
S6 K1 S5 66.51(16) 1_545 . ?
S16 K1 S5 62.85(15) . . ?
S13 K1 S5 102.27(18) . . ?
Cl1 K1 S3 82.85(17) . 1_455 ?
S15 K1 S3 96.70(18) 1_445 1_455 ?
S6 K1 S3 131.79(19) 1_545 1_455 ?
S16 K1 S3 62.13(13) . 1_455 ?
S13 K1 S3 64.74(13) . 1_455 ?
S5 K1 S3 123.99(18) . 1_455 ?
Cl1 K1 Ga7 123.90(19) . . ?
S15 K1 Ga7 104.95(17) 1_445 . ?
S6 K1 Ga7 71.96(13) 1_545 . ?
S16 K1 Ga7 35.17(11) . . ?
S13 K1 Ga7 35.24(11) . . ?
S5 K1 Ga7 72.69(13) . . ?
S3 K1 Ga7 68.88(12) 1_455 . ?
Cl1 K1 Ga4 120.4(2) . 1_545 ?
S15 K1 Ga4 102.52(17) 1_445 1_545 ?
S6 K1 Ga4 35.08(11) 1_545 1_545 ?
S16 K1 Ga4 70.79(13) . 1_545 ?
S13 K1 Ga4 75.68(13) . 1_545 ?
S5 K1 Ga4 34.17(10) . 1_545 ?
S3 K1 Ga4 126.89(16) 1_455 1_545 ?
Ga7 K1 Ga4 58.47(9) . 1_545 ?
Cl1 K1 Hg1 111.77(17) . 1_545 ?
S15 K1 Hg1 67.67(12) 1_445 1_545 ?
S6 K1 Hg1 36.91(9) 1_545 1_545 ?
S16 K1 Hg1 124.70(17) . 1_545 ?
S13 K1 Hg1 102.05(14) . 1_545 ?
S5 K1 Hg1 67.80(12) . 1_545 ?
S3 K1 Hg1 162.85(17) 1_455 1_545 ?
Ga7 K1 Hg1 107.24(13) . 1_545 ?
Ga4 K1 Hg1 54.32(8) 1_545 1_545 ?
Cl1 K1 K4 41.76(16) . 1_554 ?
S15 K1 K4 167.5(2) 1_445 1_554 ?
S6 K1 K4 119.26(19) 1_545 1_554 ?
S16 K1 K4 53.76(13) . 1_554 ?
S13 K1 K4 120.88(17) . 1_554 ?
S5 K1 K4 52.79(13) . 1_554 ?
S3 K1 K4 86.05(14) 1_455 1_554 ?
Ga7 K1 K4 87.43(13) . 1_554 ?
Ga4 K1 K4 85.28(14) 1_545 1_554 ?
Hg1 K1 K4 110.75(14) 1_545 1_554 ?
Cl1 K1 K3 34.30(14) . 1_455 ?
S15 K1 K3 108.99(19) 1_445 1_455 ?
S6 K1 K3 174.23(19) 1_545 1_455 ?
S16 K1 K3 86.98(15) . 1_455 ?
S13 K1 K3 116.72(16) . 1_455 ?
S5 K1 K3 115.58(16) . 1_455 ?
S3 K1 K3 52.22(12) 1_455 1_455 ?
Ga7 K1 K3 113.70(14) . 1_455 ?
Ga4 K1 K3 148.40(16) 1_545 1_455 ?
Hg1 K1 K3 137.95(14) 1_545 1_455 ?
K4 K1 K3 63.27(13) 1_554 1_455 ?
Cl1 K2 S15 145.3(2) 1_666 . ?
Cl1 K2 S11 127.9(3) 1_666 1_556 ?
S15 K2 S11 73.21(17) . 1_556 ?
Cl1 K2 S14 136.1(2) 1_666 1_655 ?
S15 K2 S14 73.69(16) . 1_655 ?
S11 K2 S14 69.10(16) 1_556 1_655 ?
Cl1 K2 S13 82.63(19) 1_666 1_665 ?
S15 K2 S13 70.29(16) . 1_665 ?
S11 K2 S13 143.1(2) 1_556 1_665 ?
S14 K2 S13 104.9(2) 1_655 1_665 ?
Cl1 K2 S1 82.95(18) 1_666 1_565 ?
S15 K2 S1 66.04(15) . 1_565 ?
S11 K2 S1 96.49(18) 1_556 1_565 ?
S14 K2 S1 139.7(2) 1_655 1_565 ?
S13 K2 S1 63.75(15) 1_665 1_565 ?
Cl1 K2 S4 81.83(18) 1_666 1_655 ?
S15 K2 S4 103.19(19) . 1_655 ?
S11 K2 S4 133.15(19) 1_556 1_655 ?
S14 K2 S4 65.34(15) 1_655 1_655 ?
S13 K2 S4 62.49(15) 1_665 1_655 ?
S1 K2 S4 125.44(19) 1_565 1_655 ?
Cl1 K2 S12 75.78(17) 1_666 1_656 ?
S15 K2 S12 135.75(18) . 1_656 ?
S11 K2 S12 92.78(17) 1_556 1_656 ?
S14 K2 S12 62.15(13) 1_655 1_656 ?
S13 K2 S12 117.3(2) 1_665 1_656 ?
S1 K2 S12 158.17(19) 1_565 1_656 ?
S4 K2 S12 56.58(13) 1_655 1_656 ?
Cl1 K2 Ga6 117.38(19) 1_666 1_565 ?
S15 K2 Ga6 34.84(10) . 1_565 ?
S11 K2 Ga6 73.59(14) 1_556 1_565 ?
S14 K2 Ga6 106.08(16) 1_655 1_565 ?
S13 K2 Ga6 73.50(14) 1_665 1_565 ?
S1 K2 Ga6 34.54(9) 1_565 1_565 ?
S4 K2 Ga6 129.26(18) 1_655 1_565 ?
S12 K2 Ga6 165.01(16) 1_656 1_565 ?
Cl1 K2 Ga2 116.6(2) 1_666 1_655 ?
S15 K2 Ga2 77.32(15) . 1_655 ?
S11 K2 Ga2 102.59(16) 1_556 1_655 ?
S14 K2 Ga2 34.03(12) 1_655 1_655 ?
S13 K2 Ga2 74.63(15) 1_665 1_655 ?
S1 K2 Ga2 131.32(19) 1_565 1_655 ?
S4 K2 Ga2 35.15(9) 1_655 1_655 ?
S12 K2 Ga2 64.86(12) 1_656 1_655 ?
Ga6 K2 Ga2 111.30(14) 1_565 1_655 ?
Cl1 K2 K4 37.52(15) 1_666 1_665 ?
S15 K2 K4 122.75(19) . 1_665 ?
S11 K2 K4 163.8(2) 1_556 1_665 ?
S14 K2 K4 115.70(18) 1_655 1_665 ?
S13 K2 K4 52.52(13) 1_665 1_665 ?
S1 K2 K4 88.80(14) 1_565 1_665 ?
S4 K2 K4 50.66(11) 1_655 1_665 ?
S12 K2 K4 77.35(14) 1_656 1_665 ?
Ga6 K2 K4 117.32(14) 1_565 1_665 ?
Ga2 K2 K4 84.98(13) 1_655 1_665 ?
Cl1 K2 K3 34.57(15) 1_666 1_566 ?
S15 K2 K3 117.66(16) . 1_566 ?
S11 K2 K3 110.70(19) 1_556 1_566 ?
S14 K2 K3 168.43(19) 1_655 1_566 ?
S13 K2 K3 82.21(14) 1_665 1_566 ?
S1 K2 K3 51.62(12) 1_565 1_566 ?
S4 K2 K3 111.70(15) 1_655 1_566 ?
S12 K2 K3 106.58(15) 1_656 1_566 ?
Ga6 K2 K3 84.54(12) 1_565 1_566 ?
Ga2 K2 K3 146.15(16) 1_655 1_566 ?
K4 K2 K3 61.26(12) 1_665 1_566 ?
Cl1 K3 S8 139.3(2) 1_655 1_554 ?
Cl1 K3 S16 136.1(2) 1_655 . ?
S8 K3 S16 70.40(18) 1_554 . ?
Cl1 K3 S11 135.0(3) 1_655 . ?
S8 K3 S11 72.99(17) 1_554 . ?
S16 K3 S11 74.74(18) . . ?
Cl1 K3 S10 81.8(2) 1_655 1_654 ?
S8 K3 S10 63.83(16) 1_554 1_654 ?
S16 K3 S10 134.0(2) . 1_654 ?
S11 K3 S10 95.94(19) . 1_654 ?
Cl1 K3 S7 79.84(19) 1_655 . ?
S8 K3 S7 133.0(2) 1_554 . ?
S16 K3 S7 62.72(16) . . ?
S11 K3 S7 96.65(18) . . ?
S10 K3 S7 161.7(2) 1_654 . ?
Cl1 K3 S5 81.10(19) 1_655 . ?
S8 K3 S5 95.9(2) 1_554 . ?
S16 K3 S5 60.85(16) . . ?
S11 K3 S5 135.2(2) . . ?
S10 K3 S5 118.28(19) 1_654 . ?
S7 K3 S5 59.14(13) . . ?
Cl1 K3 Ga3 116.6(2) 1_655 1_554 ?
S8 K3 Ga3 33.45(12) 1_554 1_554 ?
S16 K3 Ga3 102.32(17) . 1_554 ?
S11 K3 Ga3 71.65(14) . 1_554 ?
S10 K3 Ga3 34.72(10) 1_654 1_554 ?
S7 K3 Ga3 163.60(19) . 1_554 ?
S5 K3 Ga3 121.24(17) . 1_554 ?
Cl1 K3 K4 118.4(2) 1_655 1_554 ?
S8 K3 K4 45.52(14) 1_554 1_554 ?
S16 K3 K4 52.56(14) . 1_554 ?
S11 K3 K4 106.48(19) . 1_554 ?
S10 K3 K4 89.83(16) 1_654 1_554 ?
S7 K3 K4 99.30(17) . 1_554 ?
S5 K3 K4 50.39(12) . 1_554 ?
Ga3 K3 K4 74.05(12) 1_554 1_554 ?
Cl1 K3 K1 34.06(14) 1_655 1_655 ?
S8 K3 K1 172.3(2) 1_554 1_655 ?
S16 K3 K1 117.11(18) . 1_655 ?
S11 K3 K1 109.86(18) . 1_655 ?
S10 K3 K1 108.52(18) 1_654 1_655 ?
S7 K3 K1 54.40(12) . 1_655 ?
S5 K3 K1 86.94(14) . 1_655 ?
Ga3 K3 K1 139.75(18) 1_554 1_655 ?
K4 K3 K1 136.81(16) 1_554 1_655 ?
Cl1 K3 K2 35.04(13) 1_655 1_544 ?
S8 K3 K2 112.28(18) 1_554 1_544 ?
S16 K3 K2 116.20(19) . 1_544 ?
S11 K3 K2 168.7(2) . 1_544 ?
S10 K3 K2 78.42(14) 1_654 1_544 ?
S7 K3 K2 86.80(14) . 1_544 ?
S5 K3 K2 55.43(13) . 1_544 ?
Ga3 K3 K2 106.90(14) 1_554 1_544 ?
K4 K3 K2 83.42(13) 1_554 1_544 ?
K1 K3 K2 63.63(11) 1_655 1_544 ?
Cl1 K3 K4 34.50(15) 1_655 1_654 ?
S8 K3 K4 118.41(19) 1_554 1_654 ?
S16 K3 K4 170.27(19) . 1_654 ?
S11 K3 K4 111.0(2) . 1_654 ?
S10 K3 K4 54.58(13) 1_654 1_654 ?
S7 K3 K4 108.17(17) . 1_654 ?
S5 K3 K4 112.28(16) . 1_654 ?
Ga3 K3 K4 87.13(14) 1_554 1_654 ?
K4 K3 K4 129.73(17) 1_554 1_654 ?
K1 K3 K4 53.97(12) 1_655 1_654 ?
K2 K3 K4 57.80(11) 1_544 1_654 ?
Cl1 K4 S8 141.5(2) 1_556 . ?
Cl1 K4 S2 135.1(2) 1_556 . ?
S8 K4 S2 68.22(16) . . ?
Cl1 K4 S1 140.6(2) 1_556 . ?
S8 K4 S1 71.54(17) . . ?
S2 K4 S1 66.05(16) . . ?
Cl1 K4 S5 84.6(2) 1_556 1_556 ?
S8 K4 S5 99.38(19) . 1_556 ?
S2 K4 S5 130.9(2) . 1_556 ?
S1 K4 S5 65.04(16) . 1_556 ?
Cl1 K4 S16 84.17(19) 1_556 1_556 ?
S8 K4 S16 65.87(16) . 1_556 ?
S2 K4 S16 134.1(2) . 1_556 ?
S1 K4 S16 100.19(19) . 1_556 ?
S5 K4 S16 60.11(14) 1_556 1_556 ?
Cl1 K4 S4 82.87(18) 1_556 1_545 ?
S8 K4 S4 132.5(2) . 1_545 ?
S2 K4 S4 91.98(16) . 1_545 ?
S1 K4 S4 61.01(14) . 1_545 ?
S5 K4 S4 60.95(13) 1_556 1_545 ?
S16 K4 S4 120.45(18) 1_556 1_545 ?
Cl1 K4 S13 77.18(19) 1_556 . ?
S8 K4 S13 129.4(2) . . ?
S2 K4 S13 62.12(14) . . ?
S1 K4 S13 95.88(17) . . ?
S5 K4 S13 119.73(16) 1_556 . ?
S16 K4 S13 161.2(2) 1_556 . ?
S4 K4 S13 60.05(13) 1_545 . ?
Cl1 K4 S14 81.90(18) 1_556 . ?
S8 K4 S14 62.76(14) . . ?
S2 K4 S14 97.07(17) . . ?
S1 K4 S14 134.27(19) . . ?
S5 K4 S14 119.76(18) 1_556 . ?
S16 K4 S14 60.25(13) 1_556 . ?
S4 K4 S14 164.6(2) 1_545 . ?
S13 K4 S14 113.75(18) . . ?
Cl1 K4 Hg1 108.9(2) 1_556 . ?
S8 K4 Hg1 70.89(13) . . ?
S2 K4 Hg1 37.27(10) . . ?
S1 K4 Hg1 102.28(16) . . ?
S5 K4 Hg1 166.46(19) 1_556 . ?
S16 K4 Hg1 120.87(15) 1_556 . ?
S4 K4 Hg1 118.35(15) 1_545 . ?
S13 K4 Hg1 64.27(12) . . ?
S14 K4 Hg1 64.95(12) . . ?
Cl1 K4 K1 41.09(15) 1_556 1_556 ?
S8 K4 K1 115.11(18) . 1_556 ?
S2 K4 K1 176.1(2) . 1_556 ?
S1 K4 K1 116.43(19) . 1_556 ?
S5 K4 K1 51.39(14) 1_556 1_556 ?
S16 K4 K1 49.25(13) 1_556 1_556 ?
S4 K4 K1 86.95(15) 1_545 1_556 ?
S13 K4 K1 114.24(17) . 1_556 ?
S14 K4 K1 83.19(14) . 1_556 ?
Hg1 K4 K1 140.90(16) . 1_556 ?
Cl1 K4 K3 125.4(2) 1_556 1_556 ?
S8 K4 K3 44.95(13) . 1_556 ?
S2 K4 K3 99.33(17) . 1_556 ?
S1 K4 K3 55.62(13) . 1_556 ?
S5 K4 K3 54.44(13) 1_556 1_556 ?
S16 K4 K3 46.15(13) 1_556 1_556 ?
S4 K4 K3 102.04(16) 1_545 1_556 ?
S13 K4 K3 151.39(19) . 1_556 ?
S14 K4 K3 88.82(14) . 1_556 ?
Hg1 K4 K3 115.21(13) . 1_556 ?
K1 K4 K3 84.51(14) 1_556 1_556 ?
S10 Hg1 S6 108.66(17) . . ?
S10 Hg1 S2 111.15(17) . . ?
S6 Hg1 S2 108.91(16) . . ?
S10 Hg1 S12 109.31(17) . . ?
S6 Hg1 S12 107.95(15) . . ?
S2 Hg1 S12 110.78(16) . . ?
S10 Hg1 K1 100.51(14) . 1_565 ?
S6 Hg1 K1 50.73(13) . 1_565 ?
S2 Hg1 K1 147.32(15) . 1_565 ?
S12 Hg1 K1 63.72(12) . 1_565 ?
S10 Hg1 K4 67.80(14) . . ?
S6 Hg1 K4 97.29(13) . . ?
S2 Hg1 K4 52.00(14) . . ?
S12 Hg1 K4 153.72(12) . . ?
K1 Hg1 K4 142.13(10) 1_565 . ?
S1 Ga1 S13 108.0(2) . 1_655 ?
S1 Ga1 S10 105.6(2) . 1_655 ?
S13 Ga1 S10 106.5(2) 1_655 1_655 ?
S1 Ga1 S3 112.4(2) . . ?
S13 Ga1 S3 112.1(2) 1_655 . ?
S10 Ga1 S3 111.77(19) 1_655 . ?
S8 Ga2 S14 109.5(2) . . ?
S8 Ga2 S6 112.2(2) . . ?
S14 Ga2 S6 105.0(2) . . ?
S8 Ga2 S4 114.9(2) . . ?
S14 Ga2 S4 112.2(2) . . ?
S6 Ga2 S4 102.43(18) . . ?
S8 Ga2 K2 159.45(18) . 1_455 ?
S14 Ga2 K2 55.31(16) . 1_455 ?
S6 Ga2 K2 86.61(16) . 1_455 ?
S4 Ga2 K2 66.13(16) . 1_455 ?
S8 Ga3 S15 119.9(2) . . ?
S8 Ga3 S10 102.69(19) . 1_655 ?
S15 Ga3 S10 106.4(2) . 1_655 ?
S8 Ga3 S9 114.2(2) . . ?
S15 Ga3 S9 103.3(2) . . ?
S10 Ga3 S9 110.0(2) 1_655 . ?
S8 Ga3 K3 51.90(16) . 1_556 ?
S15 Ga3 K3 103.58(18) . 1_556 ?
S10 Ga3 K3 59.79(15) 1_655 1_556 ?
S9 Ga3 K3 153.03(17) . 1_556 ?
S5 Ga4 S6 110.8(2) 1_565 . ?
S5 Ga4 S9 110.3(2) 1_565 . ?
S6 Ga4 S9 115.75(19) . . ?
S5 Ga4 S7 107.10(18) 1_565 1_565 ?
S6 Ga4 S7 104.38(18) . 1_565 ?
S9 Ga4 S7 107.92(18) . 1_565 ?
S5 Ga4 K1 62.03(17) 1_565 1_565 ?
S6 Ga4 K1 55.03(15) . 1_565 ?
S9 Ga4 K1 156.72(15) . 1_565 ?
S7 Ga4 K1 95.33(15) 1_565 1_565 ?
S11 Ga5 S2 117.9(2) . . ?
S11 Ga5 S9 108.2(2) . . ?
S2 Ga5 S9 111.0(2) . . ?
S11 Ga5 S3 106.8(2) . . ?
S2 Ga5 S3 105.0(2) . . ?
S9 Ga5 S3 107.3(2) . . ?
S15 Ga6 S1 110.62(19) 1_545 . ?
S15 Ga6 S4 115.41(19) 1_545 1_545 ?
S1 Ga6 S4 102.93(19) . 1_545 ?
S15 Ga6 S7 107.44(19) 1_545 . ?
S1 Ga6 S7 112.18(18) . . ?
S4 Ga6 S7 108.32(19) 1_545 . ?
S15 Ga6 K2 55.99(16) 1_545 1_545 ?
S1 Ga6 K2 62.31(15) . 1_545 ?
S4 Ga6 K2 99.94(15) 1_545 1_545 ?
S7 Ga6 K2 151.62(18) . 1_545 ?
S16 Ga7 S13 114.1(2) . . ?
S16 Ga7 S2 119.2(2) . . ?
S13 Ga7 S2 106.7(2) . . ?
S16 Ga7 S7 103.71(19) . . ?
S13 Ga7 S7 112.10(19) . . ?
S2 Ga7 S7 100.22(18) . . ?
S16 Ga7 K1 60.93(16) . . ?
S13 Ga7 K1 61.21(16) . . ?
S2 Ga7 K1 161.77(17) . . ?
S7 Ga7 K1 97.21(15) . . ?
S14 Ga8 S16 110.7(2) 1_554 . ?
S14 Ga8 S12 107.7(2) 1_554 . ?
S16 Ga8 S12 119.7(2) . . ?
S14 Ga8 S3 105.5(2) 1_554 1_455 ?
S16 Ga8 S3 105.6(2) . 1_455 ?
S12 Ga8 S3 106.81(19) . 1_455 ?
S11 Ga9 S5 115.0(2) . 1_565 ?
S11 Ga9 S12 119.9(2) . . ?
S5 Ga9 S12 105.5(2) 1_565 . ?
S11 Ga9 S4 109.62(19) . 1_554 ?
S5 Ga9 S4 105.61(18) 1_565 1_554 ?
S12 Ga9 S4 99.37(19) . 1_554 ?
Ga6 S1 Ga1 109.1(2) . . ?
Ga6 S1 K4 96.28(19) . . ?
Ga1 S1 K4 134.9(2) . . ?
Ga6 S1 K2 83.15(16) . 1_545 ?
Ga1 S1 K2 91.6(2) . 1_545 ?
K4 S1 K2 128.9(2) . 1_545 ?
Ga5 S2 Ga7 111.3(2) . . ?
Ga5 S2 Hg1 104.20(18) . . ?
Ga7 S2 Hg1 99.58(18) . . ?
Ga5 S2 K4 144.7(2) . . ?
Ga7 S2 K4 97.10(19) . . ?
Hg1 S2 K4 90.74(18) . . ?
Ga5 S3 Ga1 108.3(2) . . ?
Ga5 S3 Ga8 112.7(2) . 1_655 ?
Ga1 S3 Ga8 110.0(2) . 1_655 ?
Ga5 S3 K1 150.7(2) . 1_655 ?
Ga1 S3 K1 80.90(15) . 1_655 ?
Ga8 S3 K1 88.63(17) 1_655 1_655 ?
Ga6 S4 Ga2 105.9(2) 1_565 . ?
Ga6 S4 Ga9 109.3(2) 1_565 1_556 ?
Ga2 S4 Ga9 105.46(19) . 1_556 ?
Ga6 S4 K4 86.52(16) 1_565 1_565 ?
Ga2 S4 K4 152.3(2) . 1_565 ?
Ga9 S4 K4 93.02(16) 1_556 1_565 ?
Ga6 S4 K2 146.9(2) 1_565 1_455 ?
Ga2 S4 K2 78.72(17) . 1_455 ?
Ga9 S4 K2 100.52(19) 1_556 1_455 ?
K4 S4 K2 77.74(15) 1_565 1_455 ?
Ga4 S5 Ga9 107.0(2) 1_545 1_545 ?
Ga4 S5 K1 83.79(19) 1_545 . ?
Ga9 S5 K1 101.3(2) 1_545 . ?
Ga4 S5 K4 151.0(2) 1_545 1_554 ?
Ga9 S5 K4 97.19(18) 1_545 1_554 ?
K1 S5 K4 75.82(16) . 1_554 ?
Ga4 S5 K3 92.79(18) 1_545 . ?
Ga9 S5 K3 145.1(2) 1_545 . ?
K1 S5 K3 109.36(17) . . ?
K4 S5 K3 75.17(15) 1_554 . ?
Ga4 S6 Ga2 111.2(2) . . ?
Ga4 S6 Hg1 101.88(18) . . ?
Ga2 S6 Hg1 104.81(18) . . ?
Ga4 S6 K1 89.88(18) . 1_565 ?
Ga2 S6 K1 148.8(2) . 1_565 ?
Hg1 S6 K1 92.36(16) . 1_565 ?
Ga4 S7 Ga7 109.0(2) 1_545 . ?
Ga4 S7 Ga6 106.40(18) 1_545 . ?
Ga7 S7 Ga6 109.9(2) . . ?
Ga4 S7 K3 94.83(17) 1_545 . ?
Ga7 S7 K3 84.00(16) . . ?
Ga6 S7 K3 148.3(2) . . ?
Ga3 S8 Ga2 106.0(2) . . ?
Ga3 S8 K3 94.6(2) . 1_556 ?
Ga2 S8 K3 135.7(2) . 1_556 ?
Ga3 S8 K4 141.8(2) . . ?
Ga2 S8 K4 96.9(2) . . ?
K3 S8 K4 89.5(2) 1_556 . ?
Ga4 S9 Ga5 106.9(2) . . ?
Ga4 S9 Ga3 104.6(2) . . ?
Ga5 S9 Ga3 108.3(2) . . ?
Ga1 S10 Ga3 112.0(2) 1_455 1_455 ?
Ga1 S10 Hg1 102.92(19) 1_455 . ?
Ga3 S10 Hg1 106.4(2) 1_455 . ?
Ga1 S10 K3 99.20(19) 1_455 1_456 ?
Ga3 S10 K3 85.49(18) 1_455 1_456 ?
Hg1 S10 K3 148.4(2) . 1_456 ?
Ga5 S11 Ga9 104.4(2) . . ?
Ga5 S11 K2 100.7(2) . 1_554 ?
Ga9 S11 K2 95.0(2) . 1_554 ?
Ga5 S11 K3 95.6(2) . . ?
Ga9 S11 K3 134.5(2) . . ?
K2 S11 K3 121.1(2) 1_554 . ?
Ga8 S12 Ga9 106.9(2) . . ?
Ga8 S12 Hg1 104.07(19) . . ?
Ga9 S12 Hg1 101.17(19) . . ?
Ga8 S12 K2 84.34(16) . 1_454 ?
Ga9 S12 K2 100.70(19) . 1_454 ?
Hg1 S12 K2 153.0(2) . 1_454 ?
Ga7 S13 Ga1 110.1(2) . 1_455 ?
Ga7 S13 K2 154.7(2) . 1_445 ?
Ga1 S13 K2 94.1(2) 1_455 1_445 ?
Ga7 S13 K1 83.55(18) . . ?
Ga1 S13 K1 89.44(19) 1_455 . ?
K2 S13 K1 104.45(18) 1_445 . ?
Ga7 S13 K4 87.03(19) . . ?
Ga1 S13 K4 100.95(19) 1_455 . ?
K2 S13 K4 81.17(16) 1_445 . ?
K1 S13 K4 167.9(2) . . ?
Ga2 S14 Ga8 103.5(2) . 1_556 ?
Ga2 S14 K2 90.7(2) . 1_455 ?
Ga8 S14 K2 97.48(19) 1_556 1_455 ?
Ga2 S14 K4 83.09(18) . . ?
Ga8 S14 K4 91.61(18) 1_556 . ?
K2 S14 K4 170.0(2) 1_455 . ?
Ga3 S15 Ga6 106.8(2) . 1_565 ?
Ga3 S15 K1 106.4(2) . 1_665 ?
Ga6 S15 K1 98.1(2) 1_565 1_665 ?
Ga3 S15 K2 134.7(2) . . ?
Ga6 S15 K2 89.17(18) 1_565 . ?
K1 S15 K2 113.0(2) 1_665 . ?
Ga7 S16 Ga8 107.2(2) . . ?
Ga7 S16 K3 95.2(2) . . ?
Ga8 S16 K3 131.3(2) . . ?
Ga7 S16 K1 83.90(18) . . ?
Ga8 S16 K1 99.0(2) . . ?
K3 S16 K1 126.5(2) . . ?
Ga7 S16 K4 152.9(2) . 1_554 ?
Ga8 S16 K4 94.77(18) . 1_554 ?
K3 S16 K4 81.29(18) . 1_554 ?
K1 S16 K4 76.99(16) . 1_554 ?
K1 Cl1 K3 111.6(2) . 1_455 ?
K1 Cl1 K4 97.1(2) . 1_554 ?
K3 Cl1 K4 111.3(2) 1_455 1_554 ?
K1 Cl1 K2 120.4(2) . 1_444 ?
K3 Cl1 K2 110.4(2) 1_455 1_444 ?
K4 Cl1 K2 104.8(2) 1_554 1_444 ?

loop_
_geom_bond_atom_site_label_1
_geom_bond_atom_site_label_2
_geom_bond_distance
_geom_bond_site_symmetry_2
_geom_bond_publ_flag
K1 Cl1 2.889(7) . ?
K1 S15 3.194(8) 1_445 ?
K1 S6 3.242(7) 1_545 ?
K1 S16 3.391(7) . ?
K1 S13 3.403(7) . ?
K1 S5 3.515(8) . ?
K1 S3 3.709(7) 1_455 ?
K1 Ga7 3.858(5) . ?
K1 Ga4 3.957(6) 1_545 ?
K1 Hg1 4.184(5) 1_545 ?
K1 K4 4.362(8) 1_554 ?
K1 K3 4.795(8) 1_455 ?
K2 Cl1 2.941(7) 1_666 ?
K2 S15 3.255(7) . ?
K2 S11 3.272(8) 1_556 ?
K2 S14 3.288(7) 1_655 ?
K2 S13 3.402(8) 1_665 ?
K2 S1 3.501(7) 1_565 ?
K2 S4 3.728(8) 1_655 ?
K2 S12 3.764(7) 1_656 ?
K2 Ga6 3.926(6) 1_565 ?
K2 Ga2 3.999(6) 1_655 ?
K2 K4 4.649(7) 1_665 ?
K2 K3 4.802(7) 1_566 ?
K3 Cl1 2.907(7) 1_655 ?
K3 S8 3.176(7) 1_554 ?
K3 S16 3.280(8) . ?
K3 S11 3.278(8) . ?
K3 S10 3.487(8) 1_654 ?
K3 S7 3.647(7) . ?
K3 S5 3.783(8) . ?
K3 Ga3 4.023(6) 1_554 ?
K3 K4 4.495(9) 1_554 ?
K3 K1 4.795(8) 1_655 ?
K3 K2 4.802(7) 1_544 ?
K3 K4 4.817(9) 1_654 ?
K4 Cl1 2.928(8) 1_556 ?
K4 S8 3.208(7) . ?
K4 S2 3.300(8) . ?
K4 S1 3.359(8) . ?
K4 S5 3.583(7) 1_556 ?
K4 S16 3.611(7) 1_556 ?
K4 S4 3.679(6) 1_545 ?
K4 S13 3.733(7) . ?
K4 S14 3.735(7) . ?
K4 Hg1 4.187(6) . ?
K4 K1 4.362(8) 1_556 ?
K4 K3 4.495(9) 1_556 ?
Hg1 S10 2.510(5) . ?
Hg1 S6 2.515(4) . ?
Hg1 S2 2.536(5) . ?
Hg1 S12 2.536(5) . ?
Hg1 K1 4.184(5) 1_565 ?
Ga1 S1 2.252(6) . ?
Ga1 S13 2.254(6) 1_655 ?
Ga1 S10 2.299(5) 1_655 ?
Ga1 S3 2.347(5) . ?
Ga2 S8 2.224(5) . ?
Ga2 S14 2.238(6) . ?
Ga2 S6 2.314(5) . ?
Ga2 S4 2.348(5) . ?
Ga2 K2 3.998(6) 1_455 ?
Ga3 S8 2.225(6) . ?
Ga3 S15 2.242(5) . ?
Ga3 S10 2.298(5) 1_655 ?
Ga3 S9 2.341(5) . ?
Ga3 K3 4.023(6) 1_556 ?
Ga4 S5 2.235(5) 1_565 ?
Ga4 S6 2.274(5) . ?
Ga4 S9 2.311(5) . ?
Ga4 S7 2.324(4) 1_565 ?
Ga4 K1 3.957(6) 1_565 ?
Ga5 S11 2.218(6) . ?
Ga5 S2 2.280(6) . ?
Ga5 S9 2.321(5) . ?
Ga5 S3 2.328(6) . ?
Ga6 S15 2.243(5) 1_545 ?
Ga6 S1 2.242(5) . ?
Ga6 S4 2.338(5) 1_545 ?
Ga6 S7 2.371(5) . ?
Ga6 K2 3.926(6) 1_545 ?
Ga7 S16 2.235(6) . ?
Ga7 S13 2.240(6) . ?
Ga7 S2 2.306(5) . ?
Ga7 S7 2.365(5) . ?
Ga8 S14 2.239(5) 1_554 ?
Ga8 S16 2.246(5) . ?
Ga8 S12 2.298(5) . ?
Ga8 S3 2.365(6) 1_455 ?
Ga9 S11 2.259(5) . ?
Ga9 S5 2.267(5) 1_565 ?
Ga9 S12 2.299(6) . ?
Ga9 S4 2.357(5) 1_554 ?
S1 K2 3.501(7) 1_545 ?
S3 Ga8 2.365(6) 1_655 ?
S3 K1 3.709(7) 1_655 ?
S4 Ga6 2.338(5) 1_565 ?
S4 Ga9 2.357(5) 1_556 ?
S4 K4 3.679(6) 1_565 ?
S4 K2 3.728(8) 1_455 ?
S5 Ga4 2.235(5) 1_545 ?
S5 Ga9 2.267(5) 1_545 ?
S5 K4 3.583(7) 1_554 ?
S6 K1 3.242(7) 1_565 ?
S7 Ga4 2.324(4) 1_545 ?
S8 K3 3.176(7) 1_556 ?
S10 Ga1 2.299(5) 1_455 ?
S10 Ga3 2.298(5) 1_455 ?
S10 K3 3.487(8) 1_456 ?
S11 K2 3.272(8) 1_554 ?
S12 K2 3.764(7) 1_454 ?
S13 Ga1 2.254(6) 1_455 ?
S13 K2 3.402(8) 1_445 ?
S14 Ga8 2.239(5) 1_556 ?
S14 K2 3.288(7) 1_455 ?
S15 Ga6 2.243(5) 1_565 ?
S15 K1 3.194(8) 1_665 ?
S16 K4 3.611(7) 1_554 ?
Cl1 K3 2.907(7) 1_455 ?
Cl1 K4 2.928(8) 1_554 ?
Cl1 K2 2.941(7) 1_444 ?
